data_2203059
loop_
_publ_author_name
'Steffen Fischer'
'Ola F. Wendt'

_publ_section_title
;
 {2,6-Bis[(diphenylphosphino)methyl]phenyl}chloroplatinum(II)
;
_journal_issue 1
_journal_name_full 'Acta Crystallographica Section E'
_journal_page_first m69
_journal_page_last m70
_journal_paper_doi 10.1107/S1600536803028162
_journal_volume 60
_journal_year 2004
_chemical_formula_iupac '[Pt Cl (C32 H27 P2)]'
_chemical_formula_moiety 'C32 H27 Cl P2 Pt'
_chemical_formula_sum 'C32 H27 Cl P2 Pt'
_chemical_formula_weight 704.02
_chemical_name_systematic
;
{2,6-Bis[(diphenylphosphino)methyl]phenyl}chloroplatinum(II)
;
_space_group_IT_number 14
_symmetry_cell_setting monoclinic
_symmetry_space_group_name_Hall '-P 2yn'
_symmetry_space_group_name_H-M 'P 1 21/n 1'
_atom_sites_solution_hydrogens geom
_atom_sites_solution_primary direct
_atom_sites_solution_secondary difmap
_audit_creation_method SHELXL-97
_cell_angle_alpha 90.00
_cell_angle_beta 105.47(3)
_cell_angle_gamma 90.00
_cell_formula_units_Z 4
_cell_length_a 10.290(2)
_cell_length_b 16.117(3)
_cell_length_c 17.173(3)
_cell_measurement_reflns_used 6134
_cell_measurement_temperature 293(2)
_cell_measurement_theta_max 24.813
_cell_measurement_theta_min 2.406
_cell_volume 2744.9(10)
_computing_cell_refinement 'SAINT (Siemens, 1995)'
_computing_data_collection 'SMART (Siemens, 1995)'
_computing_data_reduction SAINT
_computing_molecular_graphics 'DIAMOND (Brandenburg, 1999)'
_computing_publication_material SHELXL97
_computing_structure_refinement SHELXL97
_computing_structure_solution 'SHELXS97 (Sheldrick, 1997)'
_diffrn_ambient_temperature 293(2)
_diffrn_detector_area_resol_mean 512
_diffrn_measured_fraction_theta_full 0.906
_diffrn_measured_fraction_theta_max 0.906
_diffrn_measurement_device_type 'Siemens SMART CCD'
_diffrn_measurement_method \w
_diffrn_radiation_monochromator graphite
_diffrn_radiation_source 'rotating anode'
_diffrn_radiation_type MoK\a
_diffrn_radiation_wavelength 0.71073
_diffrn_reflns_av_R_equivalents 0.0489
_diffrn_reflns_av_sigmaI/netI 0.0993
_diffrn_reflns_limit_h_max 13
_diffrn_reflns_limit_h_min -14
_diffrn_reflns_limit_k_max 22
_diffrn_reflns_limit_k_min -22
_diffrn_reflns_limit_l_max 25
_diffrn_reflns_limit_l_min -25
_diffrn_reflns_number 27382
_diffrn_reflns_theta_full 31.81
_diffrn_reflns_theta_max 31.81
_diffrn_reflns_theta_min 1.76
_diffrn_standards_decay_% 0.0
_exptl_absorpt_coefficient_mu 5.346
_exptl_absorpt_correction_T_max 0.526
_exptl_absorpt_correction_T_min 0.312
_exptl_absorpt_correction_type multi-scan
_exptl_absorpt_process_details '(SADABS; Sheldrick, 1996)'
_exptl_crystal_colour yellow
_exptl_crystal_density_diffrn 1.704
_exptl_crystal_density_method 'not measured'
_exptl_crystal_description prism
_exptl_crystal_F_000 1376
_exptl_crystal_size_max 0.25
_exptl_crystal_size_mid 0.20
_exptl_crystal_size_min 0.12
_refine_diff_density_max 0.770
_refine_diff_density_min -1.102
_refine_ls_extinction_method none
_refine_ls_goodness_of_fit_ref 0.911
_refine_ls_hydrogen_treatment constr
_refine_ls_matrix_type full
_refine_ls_number_parameters 325
_refine_ls_number_reflns 8500
_refine_ls_number_restraints 0
_refine_ls_restrained_S_all 0.911
_refine_ls_R_factor_all 0.0573
_refine_ls_R_factor_gt 0.0267
_refine_ls_shift/su_max 0.004
_refine_ls_shift/su_mean 0.000
_refine_ls_structure_factor_coef Fsqd
_refine_ls_weighting_details 'calc w = 1/[\s^2^(Fo^2^)+(0.0001P)^2^] where P = (Fo^2^+2Fc^2^)/3'
_refine_ls_weighting_scheme calc
_refine_ls_wR_factor_gt 0.0403
_refine_ls_wR_factor_ref 0.0409
_reflns_number_gt 4739
_reflns_number_total 8500
_reflns_threshold_expression I>2\s(I)
_cod_data_source_file cv6253.cif
_cod_data_source_block I
_cod_original_cell_volume 2744.8(10)
_cod_original_sg_symbol_H-M 'P 21/n'
_cod_database_code 2203059
_cod_database_fobs_code 2203059

loop_
_symmetry_equiv_pos_as_xyz
'x, y, z'
'-x+1/2, y+1/2, -z+1/2'
'-x, -y, -z'
'x-1/2, -y-1/2, z-1/2'

loop_
_atom_site_label
_atom_site_fract_x
_atom_site_fract_y
_atom_site_fract_z
_atom_site_U_iso_or_equiv
_atom_site_adp_type
_atom_site_calc_flag
_atom_site_refinement_flags
_atom_site_occupancy
_atom_site_type_symbol
Pt1 0.996496(13) 0.202660(8) 0.969368(8) 0.03471(4) Uani d . 1 Pt
P2 0.94856(9) 0.24827(6) 1.08397(5) 0.0381(2) Uani d . 1 P
P1 1.09047(9) 0.13474(5) 0.88138(5) 0.0378(2) Uani d . 1 P
Cl1 0.84548(8) 0.29183(6) 0.87706(5) 0.0543(2) Uani d . 1 Cl
C1 1.1193(3) 0.12616(18) 1.04738(18) 0.0352(8) Uani d . 1 C
C2 1.1704(3) 0.05328(19) 1.02204(18) 0.0368(8) Uani d . 1 C
C3 1.2464(4) -0.0025(2) 1.0770(2) 0.0519(10) Uani d . 1 C
H3 1.2761 -0.0516 1.0589 0.062 Uiso calc R 1 H
C4 1.2780(4) 0.0147(2) 1.1588(2) 0.0554(11) Uani d . 1 C
H4 1.3300 -0.0227 1.1955 0.066 Uiso calc R 1 H
C5 1.2335(3) 0.0861(2) 1.1864(2) 0.0486(9) Uani d . 1 C
H5 1.2557 0.0973 1.2415 0.058 Uiso calc R 1 H
C6 1.1555(3) 0.1415(2) 1.1322(2) 0.0399(8) Uani d . 1 C
C7 1.1343(3) 0.03528(19) 0.93244(18) 0.0422(9) Uani d . 1 C
H7A 1.0585 -0.0026 0.9177 0.051 Uiso calc R 1 H
H7B 1.2102 0.0105 0.9176 0.051 Uiso calc R 1 H
C8 1.1034(3) 0.22054(19) 1.16107(18) 0.0465(9) Uani d . 1 C
H8A 1.1697 0.2645 1.1671 0.056 Uiso calc R 1 H
H8B 1.0844 0.2116 1.2128 0.056 Uiso calc R 1 H
C11 1.0091(3) 0.1156(2) 0.77538(19) 0.0432(9) Uani d . 1 C
C12 0.9816(4) 0.0367(2) 0.7431(2) 0.0655(12) Uani d . 1 C
H12 1.0037 -0.0094 0.7767 0.079 Uiso calc R 1 H
C13 0.9217(4) 0.0256(3) 0.6614(2) 0.0764(13) Uani d . 1 C
H13 0.9024 -0.0277 0.6408 0.092 Uiso calc R 1 H
C14 0.8910(4) 0.0921(3) 0.6110(2) 0.0746(13) Uani d . 1 C
H14 0.8514 0.0843 0.5561 0.090 Uiso calc R 1 H
C15 0.9185(4) 0.1704(3) 0.6412(2) 0.0709(13) Uani d . 1 C
H15 0.8994 0.2159 0.6068 0.085 Uiso calc R 1 H
C16 0.9749(4) 0.1821(2) 0.7231(2) 0.0577(11) Uani d . 1 C
H16 0.9900 0.2357 0.7434 0.069 Uiso calc R 1 H
C21 1.2506(3) 0.1803(2) 0.87760(19) 0.0392(9) Uani d . 1 C
C22 1.2910(4) 0.2563(2) 0.9154(2) 0.0502(10) Uani d . 1 C
H22 1.2363 0.2835 0.9424 0.060 Uiso calc R 1 H
C23 1.4125(4) 0.2910(3) 0.9126(2) 0.0686(11) Uani d . 1 C
H23 1.4395 0.3413 0.9384 0.082 Uiso calc R 1 H
C24 1.4937(4) 0.2523(3) 0.8723(2) 0.0691(13) Uani d . 1 C
H24 1.5744 0.2768 0.8700 0.083 Uiso calc R 1 H
C25 1.4565(4) 0.1784(3) 0.8358(2) 0.0718(14) Uani d . 1 C
H25 1.5127 0.1523 0.8090 0.086 Uiso calc R 1 H
C26 1.3353(4) 0.1409(2) 0.8376(2) 0.0569(11) Uani d . 1 C
H26 1.3110 0.0900 0.8124 0.068 Uiso calc R 1 H
C31 0.9186(4) 0.3577(2) 1.09825(19) 0.0452(9) Uani d . 1 C
C32 0.8006(4) 0.3873(3) 1.1112(2) 0.0725(13) Uani d . 1 C
H32 0.7316 0.3512 1.1143 0.087 Uiso calc R 1 H
C33 0.7873(5) 0.4717(3) 1.1196(3) 0.0958(17) Uani d . 1 C
H33 0.7065 0.4922 1.1262 0.115 Uiso calc R 1 H
C34 0.8884(5) 0.5262(3) 1.1185(2) 0.0773(14) Uani d . 1 C
H34 0.8785 0.5825 1.1276 0.093 Uiso calc R 1 H
C35 1.0028(5) 0.4973(2) 1.1042(3) 0.0775(14) Uani d . 1 C
H35 1.0707 0.5340 1.1006 0.093 Uiso calc R 1 H
C36 1.0193(4) 0.4126(2) 1.0948(2) 0.0741(13) Uani d . 1 C
H36 1.0992 0.3928 1.0860 0.089 Uiso calc R 1 H
C41 0.8107(3) 0.19309(19) 1.10800(19) 0.0381(8) Uani d . 1 C
C42 0.8153(4) 0.1666(2) 1.1852(2) 0.0649(12) Uani d . 1 C
H42 0.8919 0.1754 1.2276 0.078 Uiso calc R 1 H
C43 0.7032(5) 0.1263(3) 1.1985(3) 0.0846(15) Uani d . 1 C
H43 0.7060 0.1082 1.2503 0.102 Uiso calc R 1 H
C44 0.5905(4) 0.1129(3) 1.1380(3) 0.0789(14) Uani d . 1 C
H44 0.5165 0.0863 1.1481 0.095 Uiso calc R 1 H
C45 0.5870(4) 0.1389(2) 1.0625(3) 0.0648(12) Uani d . 1 C
H45 0.5102 0.1300 1.0203 0.078 Uiso calc R 1 H
C46 0.6954(4) 0.1779(2) 1.0481(2) 0.0536(10) Uani d . 1 C
H46 0.6911 0.1949 0.9957 0.064 Uiso calc R 1 H

loop_
_atom_site_aniso_label
_atom_site_aniso_U_11
_atom_site_aniso_U_22
_atom_site_aniso_U_33
_atom_site_aniso_U_12
_atom_site_aniso_U_13
_atom_site_aniso_U_23
Pt1 0.03778(8) 0.03177(7) 0.03718(7) -0.00009(8) 0.01454(5) -0.00031(7)
P2 0.0431(6) 0.0339(5) 0.0389(5) 0.0034(4) 0.0137(4) -0.0029(4)
P1 0.0425(6) 0.0351(5) 0.0396(5) 0.0003(4) 0.0177(4) -0.0014(4)
Cl1 0.0525(6) 0.0542(6) 0.0552(5) 0.0119(5) 0.0125(4) 0.0155(5)
C1 0.036(2) 0.0293(18) 0.046(2) -0.0030(16) 0.0197(16) -0.0075(15)
C2 0.041(2) 0.0335(19) 0.040(2) 0.0015(17) 0.0178(17) 0.0045(16)
C3 0.066(3) 0.041(2) 0.054(2) 0.0122(19) 0.024(2) 0.0066(18)
C4 0.067(3) 0.049(2) 0.048(2) 0.018(2) 0.013(2) 0.0182(19)
C5 0.055(3) 0.049(2) 0.039(2) 0.008(2) 0.0090(18) 0.0031(18)
C6 0.033(2) 0.039(2) 0.047(2) -0.0006(17) 0.0109(17) -0.0056(17)
C7 0.045(2) 0.033(2) 0.051(2) 0.0008(16) 0.0168(18) 0.0002(16)
C8 0.049(2) 0.045(2) 0.043(2) 0.0030(18) 0.0075(17) -0.0077(16)
C11 0.042(2) 0.049(2) 0.042(2) -0.0097(18) 0.0188(17) -0.0055(18)
C12 0.088(3) 0.057(3) 0.054(3) -0.010(2) 0.023(2) -0.006(2)
C13 0.097(4) 0.081(3) 0.050(3) -0.018(3) 0.019(3) -0.027(3)
C14 0.059(3) 0.119(4) 0.043(3) -0.005(3) 0.007(2) -0.008(3)
C15 0.070(3) 0.090(4) 0.047(3) -0.001(3) 0.006(2) 0.008(2)
C16 0.065(3) 0.053(3) 0.053(3) -0.001(2) 0.012(2) 0.002(2)
C21 0.036(2) 0.047(2) 0.035(2) 0.0026(17) 0.0098(16) 0.0072(16)
C22 0.049(3) 0.055(2) 0.049(2) -0.010(2) 0.0176(19) 0.0037(18)
C23 0.059(3) 0.080(3) 0.061(3) -0.020(3) 0.006(2) 0.009(2)
C24 0.042(3) 0.099(4) 0.063(3) -0.007(3) 0.009(2) 0.030(3)
C25 0.059(3) 0.099(4) 0.072(3) 0.023(3) 0.042(3) 0.033(3)
C26 0.059(3) 0.062(3) 0.057(3) 0.009(2) 0.027(2) 0.006(2)
C31 0.062(3) 0.037(2) 0.040(2) 0.0001(19) 0.0190(19) -0.0021(16)
C32 0.068(3) 0.051(3) 0.117(4) 0.012(2) 0.057(3) 0.005(3)
C33 0.115(4) 0.059(3) 0.142(5) 0.023(3) 0.084(4) -0.002(3)
C34 0.124(5) 0.044(3) 0.075(3) 0.013(3) 0.046(3) -0.005(2)
C35 0.102(4) 0.039(3) 0.100(4) -0.014(3) 0.043(3) -0.005(2)
C36 0.074(3) 0.046(3) 0.113(4) -0.010(2) 0.043(3) -0.014(2)
C41 0.050(2) 0.0289(19) 0.038(2) 0.0006(18) 0.0175(17) -0.0025(16)
C42 0.089(4) 0.064(3) 0.046(3) -0.025(2) 0.025(2) -0.011(2)
C43 0.127(5) 0.081(3) 0.061(3) -0.027(3) 0.050(3) 0.005(3)
C44 0.076(4) 0.068(3) 0.108(4) -0.022(3) 0.050(3) -0.012(3)
C45 0.044(3) 0.076(3) 0.075(3) -0.007(2) 0.016(2) 0.011(2)
C46 0.047(3) 0.058(3) 0.058(3) 0.004(2) 0.019(2) 0.0084(19)

loop_
_atom_type_symbol
_atom_type_description
_atom_type_scat_dispersion_real
_atom_type_scat_dispersion_imag
_atom_type_scat_source
C C 0.0033 0.0016 'International Tables Vol C Tables 4.2.6.8 and 6.1.1.4'
H H 0.0000 0.0000 'International Tables Vol C Tables 4.2.6.8 and 6.1.1.4'
P P 0.1023 0.0942 'International Tables Vol C Tables 4.2.6.8 and 6.1.1.4'
Cl Cl 0.1484 0.1585 'International Tables Vol C Tables 4.2.6.8 and 6.1.1.4'
Pt Pt -1.7033 8.3905 'International Tables Vol C Tables 4.2.6.8 and 6.1.1.4'

loop_
_geom_angle_atom_site_label_1
_geom_angle_atom_site_label_2
_geom_angle_atom_site_label_3
_geom_angle
_geom_angle_publ_flag
C1 Pt1 P2 82.18(9) yes
C1 Pt1 P1 81.04(9) yes
P2 Pt1 P1 163.11(3) yes
C1 Pt1 Cl1 178.53(9) yes
P2 Pt1 Cl1 97.31(4) yes
P1 Pt1 Cl1 99.51(3) yes
C41 P2 C31 105.93(16) ?
C41 P2 C8 107.33(16) ?
C31 P2 C8 106.54(15) ?
C41 P2 Pt1 113.69(11) ?
C31 P2 Pt1 120.91(11) ?
C8 P2 Pt1 101.46(11) ?
C11 P1 C21 102.28(15) ?
C11 P1 C7 108.71(16) ?
C21 P1 C7 105.15(15) ?
C11 P1 Pt1 125.62(11) ?
C21 P1 Pt1 112.21(11) ?
C7 P1 Pt1 101.39(10) ?
C2 C1 C6 116.4(3) ?
C2 C1 Pt1 122.0(2) ?
C6 C1 Pt1 121.5(2) ?
C3 C2 C1 121.5(3) ?
C3 C2 C7 120.7(3) ?
C1 C2 C7 117.8(3) ?
C4 C3 C2 119.9(3) ?
C4 C3 H3 120.0 ?
C2 C3 H3 120.0 ?
C5 C4 C3 120.7(3) ?
C5 C4 H4 119.7 ?
C3 C4 H4 119.7 ?
C4 C5 C6 119.9(3) ?
C4 C5 H5 120.0 ?
C6 C5 H5 120.0 ?
C5 C6 C1 121.5(3) ?
C5 C6 C8 121.1(3) ?
C1 C6 C8 117.4(3) ?
C2 C7 P1 106.4(2) ?
C2 C7 H7A 110.4 ?
P1 C7 H7A 110.4 ?
C2 C7 H7B 110.4 ?
P1 C7 H7B 110.4 ?
H7A C7 H7B 108.6 ?
C6 C8 P2 106.5(2) ?
C6 C8 H8A 110.4 ?
P2 C8 H8A 110.4 ?
C6 C8 H8B 110.4 ?
P2 C8 H8B 110.4 ?
H8A C8 H8B 108.6 ?
C16 C11 C12 117.5(3) ?
C16 C11 P1 119.2(3) ?
C12 C11 P1 123.2(3) ?
C13 C12 C11 120.8(4) ?
C13 C12 H12 119.6 ?
C11 C12 H12 119.6 ?
C14 C13 C12 120.5(4) ?
C14 C13 H13 119.7 ?
C12 C13 H13 119.7 ?
C13 C14 C15 119.8(4) ?
C13 C14 H14 120.1 ?
C15 C14 H14 120.1 ?
C14 C15 C16 120.0(4) ?
C14 C15 H15 120.0 ?
C16 C15 H15 120.0 ?
C11 C16 C15 121.3(4) ?
C11 C16 H16 119.3 ?
C15 C16 H16 119.3 ?
C22 C21 C26 118.6(3) ?
C22 C21 P1 119.8(3) ?
C26 C21 P1 121.6(3) ?
C23 C22 C21 119.9(4) ?
C23 C22 H22 120.0 ?
C21 C22 H22 120.0 ?
C24 C23 C22 120.9(4) ?
C24 C23 H23 119.6 ?
C22 C23 H23 119.6 ?
C25 C24 C23 120.0(4) ?
C25 C24 H24 120.0 ?
C23 C24 H24 120.0 ?
C24 C25 C26 121.0(4) ?
C24 C25 H25 119.5 ?
C26 C25 H25 119.5 ?
C25 C26 C21 119.5(4) ?
C25 C26 H26 120.2 ?
C21 C26 H26 120.2 ?
C36 C31 C32 119.5(3) ?
C36 C31 P2 117.4(3) ?
C32 C31 P2 123.1(3) ?
C31 C32 C33 118.3(4) ?
C31 C32 H32 120.8 ?
C33 C32 H32 120.8 ?
C34 C33 C32 122.5(4) ?
C34 C33 H33 118.8 ?
C32 C33 H33 118.8 ?
C35 C34 C33 119.0(4) ?
C35 C34 H34 120.5 ?
C33 C34 H34 120.5 ?
C34 C35 C36 120.1(4) ?
C34 C35 H35 120.0 ?
C36 C35 H35 120.0 ?
C31 C36 C35 120.6(4) ?
C31 C36 H36 119.7 ?
C35 C36 H36 119.7 ?
C46 C41 C42 117.8(3) ?
C46 C41 P2 119.4(3) ?
C42 C41 P2 122.8(3) ?
C41 C42 C43 118.9(4) ?
C41 C42 H42 120.6 ?
C43 C42 H42 120.6 ?
C44 C43 C42 121.7(4) ?
C44 C43 H43 119.1 ?
C42 C43 H43 119.1 ?
C43 C44 C45 119.0(4) ?
C43 C44 H44 120.5 ?
C45 C44 H44 120.5 ?
C44 C45 C46 120.3(4) ?
C44 C45 H45 119.9 ?
C46 C45 H45 119.9 ?
C45 C46 C41 122.3(4) ?
C45 C46 H46 118.9 ?
C41 C46 H46 118.9 ?

loop_
_geom_bond_atom_site_label_1
_geom_bond_atom_site_label_2
_geom_bond_distance
_geom_bond_publ_flag
Pt1 C1 2.002(3) yes
Pt1 P2 2.2749(10) yes
Pt1 P1 2.2794(9) yes
Pt1 Cl1 2.3831(10) yes
P2 C41 1.812(3) yes
P2 C31 1.819(3) yes
P2 C8 1.835(3) yes
P1 C11 1.816(3) yes
P1 C21 1.821(3) yes
P1 C7 1.825(3) yes
C1 C2 1.403(4) ?
C1 C6 1.426(4) ?
C2 C3 1.385(4) ?
C2 C7 1.511(4) ?
C3 C4 1.384(4) ?
C3 H3 0.9300 ?
C4 C5 1.370(4) ?
C4 H4 0.9300 ?
C5 C6 1.381(4) ?
C5 H5 0.9300 ?
C6 C8 1.515(4) ?
C7 H7A 0.9700 ?
C7 H7B 0.9700 ?
C8 H8A 0.9700 ?
C8 H8B 0.9700 ?
C11 C16 1.382(4) ?
C11 C12 1.385(5) ?
C12 C13 1.385(5) ?
C12 H12 0.9300 ?
C13 C14 1.361(5) ?
C13 H13 0.9300 ?
C14 C15 1.364(5) ?
C14 H14 0.9300 ?
C15 C16 1.384(5) ?
C15 H15 0.9300 ?
C16 H16 0.9300 ?
C21 C22 1.397(4) ?
C21 C26 1.398(4) ?
C22 C23 1.382(4) ?
C22 H22 0.9300 ?
C23 C24 1.368(5) ?
C23 H23 0.9300 ?
C24 C25 1.352(5) ?
C24 H24 0.9300 ?
C25 C26 1.394(5) ?
C25 H25 0.9300 ?
C26 H26 0.9300 ?
C31 C36 1.375(4) ?
C31 C32 1.377(4) ?
C32 C33 1.378(5) ?
C32 H32 0.9300 ?
C33 C34 1.366(5) ?
C33 H33 0.9300 ?
C34 C35 1.349(5) ?
C34 H34 0.9300 ?
C35 C36 1.391(5) ?
C35 H35 0.9300 ?
C36 H36 0.9300 ?
C41 C46 1.369(4) ?
C41 C42 1.381(4) ?
C42 C43 1.395(5) ?
C42 H42 0.9300 ?
C43 C44 1.352(5) ?
C43 H43 0.9300 ?
C44 C45 1.353(5) ?
C44 H44 0.9300 ?
C45 C46 1.359(4) ?
C45 H45 0.9300 ?
C46 H46 0.9300 ?
